data_4340621
loop_
_publ_author_name
'Seredyuk, Maksym'
'Mu\~noz, M Carmen'
'Ksenofontov, Vadim'
'G\"utlich, Philipp'
'Galyametdinov, Yury'
'Real, Jose A.'

_publ_section_title
;
 Spin Crossover Star-Shaped Metallomesogens of Iron(II).
;
_journal_issue 16
_journal_name_full 'Inorganic chemistry'
_journal_page_first 8442
_journal_page_last 8454
_journal_paper_doi 10.1021/ic5010159
_journal_volume 53
_journal_year 2014
_chemical_formula_sum 'C31 H52 Cl2 Fe N10 O9'
_chemical_formula_weight 835.58
_chemical_name_systematic
;
 ?
;
_space_group_IT_number 148
_symmetry_cell_setting trigonal
_symmetry_space_group_name_Hall '-R 3'
_symmetry_space_group_name_H-M 'R -3 :H'
_atom_sites_solution_hydrogens geom
_atom_sites_solution_primary direct
_atom_sites_solution_secondary difmap
_audit_creation_method SHELXL-97
_cell_angle_alpha 90.00
_cell_angle_beta 90.00
_cell_angle_gamma 120.00
_cell_formula_units_Z 18
_cell_length_a 18.1143(4)
_cell_length_b 18.1143(4)
_cell_length_c 63.6511(17)
_cell_measurement_reflns_used 100
_cell_measurement_temperature 250(1)
_cell_measurement_theta_max 20
_cell_measurement_theta_min 12
_cell_volume 18087.5(7)
_computing_cell_refinement 'HKL DENZO'
_computing_data_collection COLLECT
_computing_data_reduction 'HKL DENZO and SCALEPACK'
_computing_structure_refinement 'SHELXL-97 (Sheldrick, 2008)'
_computing_structure_solution SHELXS-97
_diffrn_ambient_temperature 250(1)
_diffrn_measured_fraction_theta_full 0.987
_diffrn_measured_fraction_theta_max 0.914
_diffrn_radiation_monochromator graphite
_diffrn_radiation_source 'fine-focus sealed tube'
_diffrn_radiation_type MoK\a
_diffrn_radiation_wavelength 0.71073
_diffrn_reflns_av_R_equivalents 0.0502
_diffrn_reflns_av_sigmaI/netI 0.0833
_diffrn_reflns_limit_h_max 25
_diffrn_reflns_limit_h_min -25
_diffrn_reflns_limit_k_max 27
_diffrn_reflns_limit_k_min -25
_diffrn_reflns_limit_l_max 90
_diffrn_reflns_limit_l_min -95
_diffrn_reflns_number 38622
_diffrn_reflns_theta_full 25.00
_diffrn_reflns_theta_max 32.53
_diffrn_reflns_theta_min 2.96
_exptl_absorpt_coefficient_mu 0.570
_exptl_absorpt_correction_T_max 0.9887
_exptl_absorpt_correction_T_min 0.9194
_exptl_absorpt_correction_type empirical
_exptl_absorpt_process_details 'Empirical absorption correction:XABS2'
_exptl_crystal_colour black
_exptl_crystal_density_diffrn 1.381
_exptl_crystal_density_method 'not measured'
_exptl_crystal_description prismatic
_exptl_crystal_F_000 7920
_exptl_crystal_size_max 0.15
_exptl_crystal_size_mid 0.06
_exptl_crystal_size_min 0.02
_refine_diff_density_max 1.176
_refine_diff_density_min -1.643
_refine_diff_density_rms 0.111
_refine_ls_extinction_method none
_refine_ls_goodness_of_fit_ref 1.107
_refine_ls_hydrogen_treatment mixed
_refine_ls_matrix_type full
_refine_ls_number_parameters 486
_refine_ls_number_reflns 13365
_refine_ls_number_restraints 2
_refine_ls_restrained_S_all 1.108
_refine_ls_R_factor_all 0.1587
_refine_ls_R_factor_gt 0.0938
_refine_ls_shift/su_max 0.027
_refine_ls_shift/su_mean 0.011
_refine_ls_structure_factor_coef Fsqd
_refine_ls_weighting_details 'calc w=1/[\s^2^(Fo^2^)+(0.1668P)^2^+0.0000P] where P=(Fo^2^+2Fc^2^)/3'
_refine_ls_weighting_scheme calc
_refine_ls_wR_factor_gt 0.2832
_refine_ls_wR_factor_ref 0.3495
_reflns_number_gt 6224
_reflns_number_total 13365
_reflns_threshold_expression >2sigma(I)
_cod_data_source_file ic5010159_si_004.cif
_cod_data_source_block shelxl
_cod_depositor_comments 'Adding full bibliography for 4340618--4340623.cif.'
_cod_original_sg_symbol_H-M R-3
_cod_database_code 4340621

loop_
_symmetry_equiv_pos_as_xyz
'x, y, z'
'-y, x-y, z'
'-x+y, -x, z'
'x+2/3, y+1/3, z+1/3'
'-y+2/3, x-y+1/3, z+1/3'
'-x+y+2/3, -x+1/3, z+1/3'
'x+1/3, y+2/3, z+2/3'
'-y+1/3, x-y+2/3, z+2/3'
'-x+y+1/3, -x+2/3, z+2/3'
'-x, -y, -z'
'y, -x+y, -z'
'x-y, x, -z'
'-x+2/3, -y+1/3, -z+1/3'
'y+2/3, -x+y+1/3, -z+1/3'
'x-y+2/3, x+1/3, -z+1/3'
'-x+1/3, -y+2/3, -z+2/3'
'y+1/3, -x+y+2/3, -z+2/3'
'x-y+1/3, x+2/3, -z+2/3'

loop_
_atom_site_label
_atom_site_type_symbol
_atom_site_fract_x
_atom_site_fract_y
_atom_site_fract_z
_atom_site_U_iso_or_equiv
_atom_site_adp_type
_atom_site_occupancy
_atom_site_symmetry_multiplicity
_atom_site_calc_flag
_atom_site_refinement_flags
Fe1 Fe 0.6667 0.3333 0.464382(15) 0.0405(3) Uani 1 3 d S
Fe2 Fe 0.0000 0.0000 0.442484(14) 0.0339(2) Uani 1 3 d S
Fe3 Fe 0.3333 0.6667 0.372400(18) 0.0466(3) Uani 1 3 d S
Cl1 Cl 0.10749(8) 0.73083(8) 0.47079(2) 0.0601(3) Uani 1 1 d .
Cl2 Cl 0.28911(9) 0.01641(11) 0.39206(2) 0.0705(4) Uani 1 1 d D
N1 N 0.5613(2) 0.2675(2) 0.44536(5) 0.0452(8) Uani 1 1 d .
N2 N 0.7783(3) 0.4220(3) 0.47889(6) 0.0500(9) Uani 1 1 d .
N3 N 0.4325(2) 0.2430(3) 0.43677(6) 0.0551(9) Uani 1 1 d .
N4 N 0.6667 0.3333 0.51351(13) 0.0578(17) Uani 1 3 d S
N5 N 0.1025(2) 0.0330(2) 0.45959(5) 0.0388(7) Uani 1 1 d .
N6 N -0.1106(2) -0.0464(2) 0.42743(5) 0.0414(7) Uani 1 1 d .
N7 N 0.2096(2) 0.0131(2) 0.46723(6) 0.0490(8) Uani 1 1 d .
N8 N 0.0000 0.0000 0.39040(11) 0.0540(15) Uani 1 3 d S
N9 N 0.4024(2) 0.7749(2) 0.35145(6) 0.0498(8) Uani 1 1 d .
N10 N 0.2337(3) 0.5507(2) 0.38606(6) 0.0517(9) Uani 1 1 d .
N11 N 0.4268(3) 0.9029(3) 0.34205(6) 0.0563(9) Uani 1 1 d .
N12 N 0.3333 0.6667 0.41741(10) 0.0538(15) Uani 1 3 d S
C1 C 0.5381(3) 0.2236(3) 0.42691(7) 0.0526(10) Uani 1 1 d .
H1 H 0.5708 0.2066 0.4193 0.063 Uiso 1 1 calc R
C2 C 0.4587(3) 0.2087(3) 0.42151(8) 0.0574(11) Uani 1 1 d .
H2 H 0.4282 0.1802 0.4096 0.069 Uiso 1 1 calc R
C3 C 0.4969(2) 0.2789(2) 0.45087(7) 0.0434(9) Uani 1 1 d .
C4 C 0.8212(3) 0.4933(3) 0.46972(7) 0.0485(10) Uani 1 1 d .
H4 H 0.8737 0.5359 0.4747 0.058 Uiso 1 1 calc R
C5 C 0.8110(3) 0.4046(4) 0.49821(8) 0.0657(14) Uani 1 1 d .
H5A H 0.8687 0.4504 0.5008 0.079 Uiso 1 1 calc R
H5B H 0.8123 0.3520 0.4967 0.079 Uiso 1 1 calc R
C6 C 0.7543(3) 0.3971(4) 0.51649(7) 0.0610(12) Uani 1 1 d .
H6A H 0.7754 0.3837 0.5291 0.073 Uiso 1 1 calc R
H6B H 0.7578 0.4518 0.5187 0.073 Uiso 1 1 calc R
C7 C 0.4299(5) 0.3917(6) 0.41987(16) 0.115(3) Uani 1 1 d .
H7A H 0.4807 0.3867 0.4208 0.138 Uiso 1 1 calc R
H7B H 0.4269 0.4196 0.4326 0.138 Uiso 1 1 calc R
C8 C 0.3560(5) 0.3062(4) 0.41929(14) 0.094(2) Uani 1 1 d .
H8A H 0.3546 0.2807 0.4058 0.113 Uiso 1 1 calc R
H8B H 0.3048 0.3105 0.4204 0.113 Uiso 1 1 calc R
C9 C 0.3543(3) 0.2491(4) 0.43600(10) 0.0696(14) Uani 1 1 d .
H9A H 0.3057 0.1926 0.4338 0.084 Uiso 1 1 calc R
H9B H 0.3467 0.2697 0.4494 0.084 Uiso 1 1 calc R
C10 C 0.4406(7) 0.4509(6) 0.40062(18) 0.143(4) Uani 1 1 d .
H10A H 0.4914 0.5052 0.4024 0.172 Uiso 1 1 calc R
H10B H 0.3921 0.4589 0.3998 0.172 Uiso 1 1 calc R
H10C H 0.4448 0.4247 0.3879 0.172 Uiso 1 1 calc R
C11 C 0.1462(3) 0.0841(3) 0.47596(6) 0.0464(9) Uani 1 1 d .
H11 H 0.1328 0.1213 0.4828 0.056 Uiso 1 1 calc R
C12 C 0.2130(3) 0.0724(3) 0.48083(7) 0.0523(11) Uani 1 1 d .
H12 H 0.2530 0.0997 0.4914 0.063 Uiso 1 1 calc R
C13 C 0.1422(2) -0.0100(2) 0.45414(7) 0.0416(8) Uani 1 1 d .
C14 C -0.1743(3) -0.1094(3) 0.43643(7) 0.0450(9) Uani 1 1 d .
H14 H -0.2301 -0.1318 0.4318 0.054 Uiso 1 1 calc R
C15 C -0.1252(3) -0.0086(3) 0.40862(7) 0.0509(10) Uani 1 1 d .
H15A H -0.0989 0.0525 0.4105 0.061 Uiso 1 1 calc R
H15B H -0.1860 -0.0315 0.4068 0.061 Uiso 1 1 calc R
C16 C -0.0888(3) -0.0267(3) 0.38913(7) 0.0583(12) Uani 1 1 d .
H16A H -0.1204 -0.0875 0.3864 0.070 Uiso 1 1 calc R
H16B H -0.0976 0.0016 0.3773 0.070 Uiso 1 1 calc R
C17 C 0.2689(3) -0.0209(3) 0.46738(9) 0.0600(12) Uani 1 1 d .
H17A H 0.2491 -0.0678 0.4575 0.072 Uiso 1 1 calc R
H17B H 0.2695 -0.0427 0.4813 0.072 Uiso 1 1 calc R
C18 C 0.3583(3) 0.0473(3) 0.46153(10) 0.0653(13) Uani 1 1 d .
H18A H 0.3761 0.0964 0.4706 0.078 Uiso 1 1 calc R
H18B H 0.3587 0.0653 0.4472 0.078 Uiso 1 1 calc R
C19 C 0.4224(4) 0.0140(4) 0.46369(12) 0.0813(17) Uani 1 1 d .
H19A H 0.4793 0.0598 0.4604 0.098 Uiso 1 1 calc R
H19B H 0.4226 -0.0030 0.4781 0.098 Uiso 1 1 calc R
C20 C 0.4002(5) -0.0606(5) 0.44942(14) 0.101(2) Uani 1 1 d .
H20A H 0.4406 -0.0797 0.4514 0.122 Uiso 1 1 calc R
H20B H 0.4020 -0.0436 0.4351 0.122 Uiso 1 1 calc R
H20C H 0.3440 -0.1062 0.4527 0.122 Uiso 1 1 calc R
C21 C 0.4468(3) 0.7978(3) 0.33270(7) 0.0574(12) Uani 1 1 d .
H21 H 0.4642 0.7649 0.3253 0.069 Uiso 1 1 calc R
C22 C 0.4610(4) 0.8757(4) 0.32682(8) 0.0669(14) Uani 1 1 d .
H22 H 0.4888 0.9052 0.3147 0.080 Uiso 1 1 calc R
C23 C 0.3917(3) 0.8398(3) 0.35648(7) 0.0468(9) Uani 1 1 d .
C24 C 0.1645(3) 0.5111(3) 0.37570(7) 0.0519(10) Uani 1 1 d .
H24 H 0.1194 0.4592 0.3802 0.062 Uiso 1 1 calc R
C25 C 0.2409(4) 0.5177(4) 0.40637(8) 0.0694(15) Uani 1 1 d .
H25A H 0.2862 0.5039 0.4059 0.083 Uiso 1 1 calc R
H25B H 0.1880 0.4662 0.4097 0.083 Uiso 1 1 calc R
C26 C 0.2604(4) 0.5849(3) 0.42304(7) 0.0617(12) Uani 1 1 d .
H26A H 0.2110 0.5916 0.4250 0.074 Uiso 1 1 calc R
H26B H 0.2718 0.5660 0.4363 0.074 Uiso 1 1 calc R
C27 C 0.4223(5) 0.9827(3) 0.34149(10) 0.0776(17) Uani 1 1 d .
H27A H 0.4795 1.0311 0.3402 0.093 Uiso 1 1 calc R
H27B H 0.3983 0.9884 0.3546 0.093 Uiso 1 1 calc R
C28 C 0.3692(6) 0.9834(5) 0.32355(15) 0.111(3) Uani 1 1 d .
H28A H 0.3674 1.0359 0.3244 0.133 Uiso 1 1 calc R
H28B H 0.3986 0.9854 0.3106 0.133 Uiso 1 1 calc R
C29 C 0.2838(6) 0.9147(6) 0.32187(16) 0.115(3) Uani 1 1 d .
H29A H 0.2538 0.9141 0.3346 0.138 Uiso 1 1 calc R
H29B H 0.2855 0.8620 0.3216 0.138 Uiso 1 1 calc R
C30 C 0.2303(5) 0.9137(6) 0.30296(13) 0.102(2) Uani 1 1 d .
H30A H 0.1750 0.8633 0.3035 0.123 Uiso 1 1 calc R
H30B H 0.2583 0.9137 0.2902 0.123 Uiso 1 1 calc R
H30C H 0.2240 0.9632 0.3034 0.123 Uiso 1 1 calc R
O1 O 0.0738(4) 0.7830(3) 0.46523(10) 0.1203(19) Uani 1 1 d .
O2 O 0.0415(4) 0.6491(3) 0.47620(10) 0.127(2) Uani 1 1 d .
O3 O 0.1654(3) 0.7711(3) 0.48793(7) 0.0822(12) Uani 1 1 d .
O4 O 0.1520(5) 0.7234(6) 0.45408(11) 0.177(4) Uani 1 1 d .
O5 O 0.3194(17) 0.0948(8) 0.3818(4) 0.143(13) Uani 0.25 1 d PD
O6 O 0.3704(4) 0.0284(5) 0.39209(14) 0.153(3) Uani 1 1 d .
O7 O 0.2358(5) -0.0358(4) 0.37677(13) 0.159(3) Uani 1 1 d .
O8 O 0.259(2) -0.0586(12) 0.4035(4) 0.186(19) Uani 0.25 1 d PD
O5A O 0.2678(7) 0.0695(9) 0.3994(4) 0.192(7) Uani 0.75 1 d P
O8A O 0.2682(10) 0.0127(19) 0.4124(2) 0.283(12) Uani 0.75 1 d P
O9 O 0.6081(3) 0.1721(3) 0.32491(8) 0.1137(14) Uiso 1 1 d .
C31 C 0.6057(5) 0.1671(5) 0.30413(12) 0.1077(19) Uiso 1 1 d .

loop_
_atom_site_aniso_label
_atom_site_aniso_U_11
_atom_site_aniso_U_22
_atom_site_aniso_U_33
_atom_site_aniso_U_23
_atom_site_aniso_U_13
_atom_site_aniso_U_12
Fe1 0.0359(3) 0.0359(3) 0.0496(6) 0.000 0.000 0.01796(17)
Fe2 0.0325(3) 0.0325(3) 0.0365(5) 0.000 0.000 0.01627(15)
Fe3 0.0409(4) 0.0409(4) 0.0580(7) 0.000 0.000 0.02047(18)
Cl1 0.0633(7) 0.0576(7) 0.0690(8) 0.0014(6) -0.0009(6) 0.0375(6)
Cl2 0.0687(8) 0.0951(10) 0.0605(8) -0.0151(7) -0.0091(6) 0.0506(8)
N1 0.0469(19) 0.0455(18) 0.0429(18) -0.0032(15) -0.0031(15) 0.0229(16)
N2 0.054(2) 0.063(2) 0.0443(19) 0.0051(17) -0.0009(16) 0.0380(19)
N3 0.0458(19) 0.053(2) 0.060(2) -0.0055(18) -0.0085(17) 0.0204(17)
N4 0.042(2) 0.042(2) 0.090(5) 0.000 0.000 0.0209(10)
N5 0.0375(15) 0.0389(16) 0.0389(16) -0.0025(13) -0.0021(13) 0.0182(13)
N6 0.0395(16) 0.0433(17) 0.0415(17) -0.0028(14) -0.0044(14) 0.0208(14)
N7 0.0393(17) 0.0465(19) 0.061(2) 0.0037(16) -0.0081(15) 0.0212(15)
N8 0.054(2) 0.054(2) 0.053(4) 0.000 0.000 0.0271(11)
N9 0.049(2) 0.057(2) 0.0420(18) 0.0018(16) 0.0029(15) 0.0259(18)
N10 0.063(2) 0.050(2) 0.0442(19) -0.0031(16) -0.0092(17) 0.0297(18)
N11 0.062(2) 0.051(2) 0.052(2) 0.0140(17) 0.0069(18) 0.0252(19)
N12 0.055(2) 0.055(2) 0.051(4) 0.000 0.000 0.0276(11)
C1 0.063(3) 0.049(2) 0.047(2) -0.0084(19) -0.003(2) 0.029(2)
C2 0.056(3) 0.050(2) 0.055(3) -0.011(2) -0.012(2) 0.019(2)
C3 0.0370(19) 0.0376(19) 0.050(2) -0.0002(16) -0.0034(17) 0.0141(16)
C4 0.045(2) 0.051(2) 0.049(2) -0.0064(19) -0.0059(18) 0.0237(19)
C5 0.050(3) 0.100(4) 0.053(3) 0.020(3) 0.000(2) 0.042(3)
C6 0.055(3) 0.069(3) 0.044(2) -0.002(2) -0.007(2) 0.021(2)
C7 0.098(6) 0.106(6) 0.152(8) 0.009(5) -0.034(5) 0.059(5)
C8 0.074(4) 0.085(4) 0.127(6) 0.005(4) -0.023(4) 0.043(4)
C9 0.042(2) 0.071(3) 0.091(4) -0.011(3) -0.010(3) 0.024(2)
C10 0.126(7) 0.087(6) 0.194(10) 0.030(6) -0.056(7) 0.037(5)
C11 0.048(2) 0.047(2) 0.041(2) -0.0037(17) -0.0043(17) 0.0211(18)
C12 0.043(2) 0.056(3) 0.054(3) 0.004(2) -0.0087(19) 0.022(2)
C13 0.0356(18) 0.0375(18) 0.051(2) 0.0040(17) 0.0011(16) 0.0180(16)
C14 0.0348(18) 0.041(2) 0.058(2) -0.0059(18) -0.0059(17) 0.0181(16)
C15 0.053(2) 0.058(2) 0.049(2) 0.008(2) -0.0061(19) 0.032(2)
C16 0.068(3) 0.063(3) 0.046(2) 0.001(2) -0.010(2) 0.034(3)
C17 0.044(2) 0.051(2) 0.088(4) 0.006(2) -0.012(2) 0.026(2)
C18 0.048(2) 0.049(3) 0.095(4) 0.001(3) 0.002(3) 0.022(2)
C19 0.058(3) 0.078(4) 0.113(5) -0.016(4) -0.006(3) 0.037(3)
C20 0.085(5) 0.086(5) 0.149(7) 0.001(5) 0.010(4) 0.055(4)
C21 0.058(3) 0.074(3) 0.045(2) 0.002(2) 0.008(2) 0.038(3)
C22 0.066(3) 0.076(4) 0.051(3) 0.013(2) 0.014(2) 0.029(3)
C23 0.048(2) 0.046(2) 0.043(2) 0.0023(17) 0.0023(18) 0.0211(19)
C24 0.055(3) 0.048(2) 0.046(2) -0.0010(19) 0.001(2) 0.021(2)
C25 0.093(4) 0.062(3) 0.053(3) 0.004(2) -0.014(3) 0.038(3)
C26 0.071(3) 0.065(3) 0.043(2) 0.012(2) 0.004(2) 0.030(3)
C27 0.101(4) 0.048(3) 0.071(4) 0.010(3) 0.002(3) 0.028(3)
C28 0.125(7) 0.064(4) 0.141(7) 0.004(4) -0.031(6) 0.045(4)
C29 0.103(6) 0.094(5) 0.154(8) 0.022(5) -0.010(5) 0.054(5)
C30 0.100(5) 0.103(6) 0.105(6) 0.011(4) 0.001(4) 0.051(5)
O1 0.130(4) 0.096(4) 0.163(5) 0.002(3) -0.045(4) 0.078(4)
O2 0.106(4) 0.081(3) 0.143(5) 0.031(3) -0.022(3) 0.007(3)
O3 0.086(3) 0.081(3) 0.083(3) -0.013(2) -0.016(2) 0.045(2)
O4 0.134(5) 0.294(11) 0.121(5) -0.086(6) 0.001(4) 0.120(7)
O5 0.16(2) 0.060(10) 0.145(19) 0.026(11) -0.131(18) 0.008(12)
O6 0.091(4) 0.151(6) 0.231(8) -0.104(6) -0.027(4) 0.072(4)
O7 0.163(6) 0.125(5) 0.183(6) -0.080(5) -0.088(5) 0.069(5)
O8 0.42(6) 0.21(3) 0.064(13) 0.020(15) 0.06(2) 0.26(4)
O5A 0.102(7) 0.152(10) 0.35(2) -0.165(12) -0.072(10) 0.087(8)
O8A 0.150(11) 0.48(3) 0.131(10) 0.047(15) 0.057(9) 0.094(16)

loop_
_atom_type_symbol
_atom_type_description
_atom_type_scat_dispersion_real
_atom_type_scat_dispersion_imag
_atom_type_scat_source
C C 0.0033 0.0016 'International Tables Vol C Tables 4.2.6.8 and 6.1.1.4'
H H 0.0000 0.0000 'International Tables Vol C Tables 4.2.6.8 and 6.1.1.4'
N N 0.0061 0.0033 'International Tables Vol C Tables 4.2.6.8 and 6.1.1.4'
O O 0.0106 0.0060 'International Tables Vol C Tables 4.2.6.8 and 6.1.1.4'
Cl Cl 0.1484 0.1585 'International Tables Vol C Tables 4.2.6.8 and 6.1.1.4'
Fe Fe 0.3463 0.8444 'International Tables Vol C Tables 4.2.6.8 and 6.1.1.4'

loop_
_geom_angle_atom_site_label_1
_geom_angle_atom_site_label_2
_geom_angle_atom_site_label_3
_geom_angle
_geom_angle_site_symmetry_1
_geom_angle_site_symmetry_3
N1 Fe1 N1 89.05(14) 2_655 .
N1 Fe1 N1 89.05(14) 2_655 3_665
N1 Fe1 N1 89.05(14) . 3_665
N1 Fe1 N2 77.95(14) 2_655 3_665
N1 Fe1 N2 91.18(14) . 3_665
N1 Fe1 N2 166.99(14) 3_665 3_665
N1 Fe1 N2 91.18(14) 2_655 .
N1 Fe1 N2 166.99(14) . .
N1 Fe1 N2 77.95(14) 3_665 .
N2 Fe1 N2 101.59(13) 3_665 .
N1 Fe1 N2 166.99(14) 2_655 2_655
N1 Fe1 N2 77.95(14) . 2_655
N1 Fe1 N2 91.18(14) 3_665 2_655
N2 Fe1 N2 101.59(13) 3_665 2_655
N2 Fe1 N2 101.59(13) . 2_655
N5 Fe2 N5 92.39(13) 2 3
N5 Fe2 N5 92.39(13) 2 .
N5 Fe2 N5 92.39(13) 3 .
N5 Fe2 N6 172.78(14) 2 2
N5 Fe2 N6 88.47(13) 3 2
N5 Fe2 N6 80.42(13) . 2
N5 Fe2 N6 88.47(13) 2 .
N5 Fe2 N6 80.42(14) 3 .
N5 Fe2 N6 172.78(13) . .
N6 Fe2 N6 98.74(13) 2 .
N5 Fe2 N6 80.42(14) 2 3
N5 Fe2 N6 172.78(13) 3 3
N5 Fe2 N6 88.47(14) . 3
N6 Fe2 N6 98.74(13) 2 3
N6 Fe2 N6 98.74(13) . 3
N9 Fe3 N9 86.35(15) 2_665 3_565
N9 Fe3 N9 86.35(15) . 3_565
N9 Fe3 N9 86.35(15) 2_665 .
N10 Fe3 N9 92.40(14) 3_565 2_665
N10 Fe3 N9 75.56(14) . 2_665
N10 Fe3 N9 161.91(14) 2_665 2_665
N10 Fe3 N9 75.56(14) 3_565 .
N10 Fe3 N9 161.91(14) . .
N10 Fe3 N9 92.40(14) 2_665 .
N10 Fe3 N9 161.91(15) 3_565 3_565
N10 Fe3 N9 92.40(14) . 3_565
N10 Fe3 N9 75.56(14) 2_665 3_565
N10 Fe3 N10 104.78(11) 3_565 .
N10 Fe3 N10 104.78(11) 3_565 2_665
N10 Fe3 N10 104.78(11) . 2_665
O4 Cl1 O2 108.5(5) . .
O4 Cl1 O1 110.1(5) . .
O2 Cl1 O1 110.2(4) . .
O4 Cl1 O3 108.8(4) . .
O2 Cl1 O3 111.7(3) . .
O1 Cl1 O3 107.6(3) . .
O5A Cl2 O8A 60.4(12) . .
O5A Cl2 O7 113.8(7) . .
O8A Cl2 O7 124.7(10) . .
O5A Cl2 O6 125.2(5) . .
O8A Cl2 O6 105.1(9) . .
O7 Cl2 O6 116.1(5) . .
O5A Cl2 O5 61.6(14) . .
O8A Cl2 O5 117.3(18) . .
O7 Cl2 O5 98.8(8) . .
O6 Cl2 O5 89.7(14) . .
O5A Cl2 O8 115.1(13) . .
O8A Cl2 O8 58.9(13) . .
O7 Cl2 O8 84.2(15) . .
O6 Cl2 O8 91.0(15) . .
O5 Cl2 O8 176.2(16) . .
C3 N1 C1 106.2(4) . .
C3 N1 Fe1 112.7(3) . .
C1 N1 Fe1 140.3(3) . .
C4 N2 C5 119.8(4) . .
C4 N2 Fe1 116.7(3) . .
C5 N2 Fe1 123.5(3) . .
C3 N3 C2 106.2(4) . .
C3 N3 C9 128.0(4) . .
C2 N3 C9 125.3(4) . .
C6 N4 C6 118.28(18) 3_665 .
C6 N4 C6 118.28(18) 3_665 2_655
C6 N4 C6 118.28(18) . 2_655
C13 N5 C11 107.2(3) . .
C13 N5 Fe2 112.2(3) . .
C11 N5 Fe2 140.5(3) . .
C14 N6 C15 119.2(3) . .
C14 N6 Fe2 115.4(3) . .
C15 N6 Fe2 125.0(3) . .
C13 N7 C12 108.2(3) . .
C13 N7 C17 127.1(4) . .
C12 N7 C17 124.8(4) . .
C16 N8 C16 119.68(7) 2 .
C16 N8 C16 119.68(7) 2 3
C16 N8 C16 119.68(7) . 3
C23 N9 C21 105.3(4) . .
C23 N9 Fe3 112.3(3) . .
C21 N9 Fe3 141.8(3) . .
C24 N10 C25 119.5(4) . .
C24 N10 Fe3 116.7(3) . .
C25 N10 Fe3 123.7(3) . .
C23 N11 C22 106.5(4) . .
C23 N11 C27 127.3(4) . .
C22 N11 C27 125.9(4) . .
C26 N12 C26 114.1(2) 3_565 .
C26 N12 C26 114.1(2) 3_565 2_665
C26 N12 C26 114.1(2) . 2_665
N1 C1 C2 108.6(4) . .
N3 C2 C1 107.6(4) . .
N1 C3 N3 111.3(4) . .
N1 C3 C4 117.7(4) . 2_655
N3 C3 C4 131.0(4) . 2_655
N2 C4 C3 114.7(4) . 3_665
N2 C5 C6 109.6(4) . .
N4 C6 C5 113.5(5) . .
C8 C7 C10 116.0(7) . .
C7 C8 C9 114.4(6) . .
C8 C9 N3 113.1(5) . .
C12 C11 N5 109.2(4) . .
C11 C12 N7 106.6(4) . .
N5 C13 N7 108.8(4) . .
N5 C13 C14 116.9(3) . 2
N7 C13 C14 134.2(4) . 2
N6 C14 C13 114.2(3) . 3
N6 C15 C16 111.6(4) . .
N8 C16 C15 114.7(4) . .
N7 C17 C18 111.2(4) . .
C17 C18 C19 111.3(4) . .
C20 C19 C18 112.2(5) . .
C22 C21 N9 109.3(4) . .
C21 C22 N11 107.1(4) . .
N9 C23 N11 111.8(4) . .
N9 C23 C24 119.0(4) . 3_565
N11 C23 C24 129.2(4) . 3_565
N10 C24 C23 116.0(4) . 2_665
N10 C25 C26 108.9(4) . .
N12 C26 C25 111.9(4) . .
N11 C27 C28 112.0(5) . .
C29 C28 C27 118.2(7) . .
C28 C29 C30 118.2(8) . .
O5A O5 Cl2 55.1(7) . .
O8A O8 Cl2 58.7(8) . .
Cl2 O5A O8A 61.7(10) . .
Cl2 O5A O5 63.2(9) . .
O8A O5A O5 120.0(14) . .
O5A O8A Cl2 57.9(7) . .
O5A O8A O8 116.0(15) . .
Cl2 O8A O8 62.3(10) . .

loop_
_geom_bond_atom_site_label_1
_geom_bond_atom_site_label_2
_geom_bond_distance
_geom_bond_site_symmetry_2
Fe1 N1 2.063(4) 2_655
Fe1 N1 2.063(4) .
Fe1 N1 2.063(4) 3_665
Fe1 N2 2.067(4) 3_665
Fe1 N2 2.067(4) .
Fe1 N2 2.067(4) 2_655
Fe2 N5 1.970(3) 2
Fe2 N5 1.970(3) 3
Fe2 N5 1.970(3) .
Fe2 N6 1.989(3) 2
Fe2 N6 1.989(3) .
Fe2 N6 1.989(3) 3
Fe3 N9 2.175(4) 2_665
Fe3 N9 2.175(4) .
Fe3 N9 2.175(4) 3_565
Fe3 N10 2.152(4) 3_565
Fe3 N10 2.152(4) .
Fe3 N10 2.152(4) 2_665
Cl1 O4 1.381(6) .
Cl1 O2 1.404(5) .
Cl1 O1 1.402(5) .
Cl1 O3 1.434(4) .
Cl2 O5A 1.289(8) .
Cl2 O8A 1.341(14) .
Cl2 O7 1.364(6) .
Cl2 O6 1.376(6) .
Cl2 O5 1.403(9) .
Cl2 O8 1.389(10) .
N1 C3 1.330(5) .
N1 C1 1.361(5) .
N2 C4 1.269(6) .
N2 C5 1.466(6) .
N3 C3 1.352(5) .
N3 C2 1.361(6) .
N3 C9 1.476(6) .
N4 C6 1.434(5) 3_665
N4 C6 1.434(5) .
N4 C6 1.434(5) 2_655
N5 C13 1.343(5) .
N5 C11 1.356(5) .
N6 C14 1.282(5) .
N6 C15 1.467(5) .
N7 C13 1.360(5) .
N7 C12 1.357(6) .
N7 C17 1.481(6) .
N8 C16 1.431(5) 2
N8 C16 1.431(5) .
N8 C16 1.431(5) 3
N9 C23 1.324(6) .
N9 C21 1.382(6) .
N10 C24 1.275(6) .
N10 C25 1.457(6) .
N11 C23 1.351(5) .
N11 C22 1.368(7) .
N11 C27 1.488(7) .
N12 C26 1.453(5) 3_565
N12 C26 1.453(5) .
N12 C26 1.453(5) 2_665
C1 C2 1.366(7) .
C3 C4 1.450(6) 2_655
C4 C3 1.450(6) 3_665
C5 C6 1.513(7) .
C7 C8 1.456(11) .
C7 C10 1.575(12) .
C8 C9 1.473(9) .
C11 C12 1.365(6) .
C13 C14 1.421(6) 2
C14 C13 1.421(6) 3
C15 C16 1.516(7) .
C17 C18 1.512(7) .
C18 C19 1.559(8) .
C19 C20 1.507(10) .
C21 C22 1.355(8) .
C23 C24 1.451(6) 3_565
C24 C23 1.451(6) 2_665
C25 C26 1.518(8) .
C27 C28 1.497(10) .
C28 C29 1.424(12) .
C29 C30 1.540(12) .
O5 O5A 1.38(3) .
O8 O8A 1.34(3) .
O5A O8A 1.32(2) .
O9 C31 1.325(8) .
